data_1535597
loop_
_publ_author_name
'Hoppe, R.'
'Huebenthal, R.'

_publ_section_title
;
 Die Kristallstruktur von Li3 Bi O3
;
_journal_name_full 'Zeitschrift fuer Anorganische und Allgemeine Chemie'
_journal_page_first 169
_journal_page_last 178
_journal_volume 576
_journal_year 1989
_chemical_formula_sum 'Bi Li3 O3'
_chemical_name_systematic 'Li3 Bi O3'
_space_group_IT_number 2
_symmetry_space_group_name_Hall '-P 1'
_symmetry_space_group_name_H-M 'P -1'
_cell_angle_alpha 114.069
_cell_angle_beta 89.291
_cell_angle_gamma 107.504
_cell_formula_units_Z 8
_cell_length_a 9.0238
_cell_length_b 9.7302
_cell_length_c 9.2353
_cell_volume 700.418
_citation_journal_id_ASTM ZAACAB
_cod_data_source_file Hoppe_ZAACAB_1989_1937.cif
_cod_data_source_block Bi1Li3O3
_cod_original_cell_volume 700.4179
_cod_original_formula_sum 'Bi1 Li3 O3'
_cod_database_code 1535597

loop_
_symmetry_equiv_pos_as_xyz
x,y,z
-x,-y,-z

loop_
_atom_site_label
_atom_site_type_symbol
_atom_site_fract_x
_atom_site_fract_y
_atom_site_fract_z
_atom_site_occupancy
_atom_site_U_iso_or_equiv
Li10 Li+1 0.4142 0.6281 0.5745 1 0.0
Bi2 Bi+3 0.7457 0.6952 0.7125 1 0.0
Bi3 Bi+3 0.2766 0.2288 0.8557 1 0.0
Li1 Li+1 0.3473 0.6537 0.888 1 0.0
O4 O-2 0.281 0.9482 0.376 1 0.0
O8 O-2 0.7135 0.4624 0.6625 1 0.0
O10 O-2 0.5328 0.7636 0.2706 1 0.0
O9 O-2 0.1127 0.6309 0.1331 1 0.0
O1 O-2 0.1382 0.5849 0.7503 1 0.0
Li8 Li+1 0.5025 0.8943 0.8775 1 0.0
Li7 Li+1 0.8491 0.648 0.3827 1 0.0
O7 O-2 0.3765 0.8413 0.6672 1 0.0
Li11 Li+1 0.926 0.4497 0.6592 1 0.0
O3 O-2 0.469 0.3188 0.2064 1 0.0
Li9 Li+1 0.0768 0.9167 0.4842 1 0.0
Li2 Li+1 0.5174 0.0485 0.7192 1 0.0
Bi1 Bi+3 0.1589 0.8612 0.1559 1 0.0
Li4 Li+1 0.9077 0.5093 0.0888 1 0.0
O12 O-2 0.7013 0.5398 0.0862 1 0.0
O5 O-2 0.3682 0.8796 0.0487 1 0.0
O6 O-2 0.6515 0.6398 0.4846 1 0.0
Li6 Li+1 0.4853 0.4534 0.7247 1 0.0
O11 O-2 0.0481 0.7249 0.5188 1 0.0
Bi4 Bi+3 0.1606 0.8017 0.744 1 0.0
Li5 Li+1 0.6751 0.8478 0.4734 1 0.0
Li3 Li+1 0.6921 0.4127 0.8554 1 0.0
Li12 Li+1 0.3101 0.7877 0.4531 1 0.0
O2 O-2 0.8762 0.8601 0.3532 1 0.0
